data_1513874
loop_
_publ_author_name
'Xu, Bin'
'Zhu, Shou-Fei'
'Zhang, Zhi-Chao'
'Yu, Zhi-Xiang'
'Ma, Yi'
'Zhou, Qi-Lin'

_publ_section_title
;
 Highly enantioselective S--H bond insertion cooperatively catalyzed by
 dirhodium complexes and chiral spiro phosphoric acids
;
_journal_issue 4
_journal_name_full 'Chemical Science'
_journal_page_first 1442
_journal_paper_doi 10.1039/c3sc52807c
_journal_volume 5
_journal_year 2014
_chemical_formula_moiety 'C56 H83 O7 P'
_chemical_formula_sum 'C56 H83 O7 P'
_chemical_formula_weight 899.19
_chemical_name_systematic
; 
 ? 
;
_space_group_crystal_system monoclinic
_space_group_IT_number 4
_space_group_name_Hall 'P 2yb'
_space_group_name_H-M_alt 'P 1 21 1'
_symmetry_space_group_name_Hall 'P 2yb'
_symmetry_space_group_name_H-M 'P 1 21 1'
_atom_sites_solution_hydrogens mixed
_atom_sites_solution_primary direct
_atom_sites_solution_secondary difmap
_audit_creation_method SHELXL-2013
_cell_angle_alpha 90
_cell_angle_beta 110.544(4)
_cell_angle_gamma 90
_cell_formula_units_Z 2
_cell_length_a 11.7790(13)
_cell_length_b 17.451(2)
_cell_length_c 13.8490(16)
_cell_measurement_reflns_used 11336
_cell_measurement_temperature 113(2)
_cell_measurement_theta_max 33.10
_cell_measurement_theta_min 1.60
_cell_volume 2665.7(5)
_computing_cell_refinement 'CrystalClear-SM Expert 2.0 r4'
_computing_data_collection 'CrystalClear-SM Expert 2.0 r4 (Rigaku, 2009)'
_computing_data_reduction 'CrystalClear-SM Expert 2.0 r4'
_computing_molecular_graphics 'CrystalStructure 4.0'
_computing_publication_material 'CrystalStructure 4.0 (Rigaku, 2009)'
_computing_structure_refinement 'SHELXL-2013 (Sheldrick, 2013)'
_computing_structure_solution 'SHELXS97 (Sheldrick, 1997)'
_diffrn_ambient_temperature 113(2)
_diffrn_detector_area_resol_mean 14.222
_diffrn_measured_fraction_theta_full 1.000
_diffrn_measured_fraction_theta_max 1.000
_diffrn_measurement_device_type 'Rigaku Saturn724 CCD'
_diffrn_measurement_method \w
_diffrn_radiation_type MoK\a
_diffrn_radiation_wavelength 0.71075
_diffrn_reflns_av_R_equivalents 0.0516
_diffrn_reflns_av_unetI/netI 0.0825
_diffrn_reflns_Laue_measured_fraction_full 1.000
_diffrn_reflns_Laue_measured_fraction_max 1.000
_diffrn_reflns_limit_h_max 18
_diffrn_reflns_limit_h_min -18
_diffrn_reflns_limit_k_max 26
_diffrn_reflns_limit_k_min -26
_diffrn_reflns_limit_l_max 21
_diffrn_reflns_limit_l_min -21
_diffrn_reflns_number 45085
_diffrn_reflns_point_group_measured_fraction_full 1.000
_diffrn_reflns_point_group_measured_fraction_max 0.992
_diffrn_reflns_theta_full 25.242
_diffrn_reflns_theta_max 33.146
_diffrn_reflns_theta_min 1.570
_exptl_absorpt_coefficient_mu 0.100
_exptl_absorpt_correction_T_max 0.982
_exptl_absorpt_correction_T_min 0.813
_exptl_absorpt_correction_type multi-scan
_exptl_absorpt_process_details 'Jacobson, R. (1998) Private communication'
_exptl_crystal_colour colorless
_exptl_crystal_density_diffrn 1.120
_exptl_crystal_density_method 'not measured'
_exptl_crystal_description prism
_exptl_crystal_F_000 980
_exptl_crystal_size_max 0.260
_exptl_crystal_size_mid 0.240
_exptl_crystal_size_min 0.180
_refine_diff_density_max 0.431
_refine_diff_density_min -0.382
_refine_diff_density_rms 0.048
_refine_ls_abs_structure_details
; 
 Flack x determined using 5884 quotients [(I+)-(I-)]/[(I+)+(I-)] 
 (Parsons and Flack (2004), Acta Cryst. A60, s61). 
;
_refine_ls_abs_structure_Flack 0.02(4)
_refine_ls_extinction_method none
_refine_ls_goodness_of_fit_ref 0.993
_refine_ls_hydrogen_treatment mixed
_refine_ls_matrix_type full
_refine_ls_number_parameters 619
_refine_ls_number_reflns 20147
_refine_ls_number_restraints 14
_refine_ls_restrained_S_all 0.999
_refine_ls_R_factor_all 0.0624
_refine_ls_R_factor_gt 0.0524
_refine_ls_shift/su_max 0.001
_refine_ls_shift/su_mean 0.000
_refine_ls_structure_factor_coef Fsqd
_refine_ls_weighting_details
; 
 w=1/[\s^2^(Fo^2^)+(0.0352P)^2^] 
 where P=(Fo^2^+2Fc^2^)/3 
;
_refine_ls_weighting_scheme calc
_refine_ls_wR_factor_gt 0.0955
_refine_ls_wR_factor_ref 0.0999
_reflns_Friedel_coverage 0.930
_reflns_Friedel_fraction_full 1.000
_reflns_Friedel_fraction_max 0.983
_reflns_number_gt 16973
_reflns_number_total 20147
_reflns_threshold_expression 'I > 2\s(I)'
_cod_data_source_file c3sc52807c.txt
_cod_data_source_block shelxl
_cod_database_code 1513874
_shelx_space_group_comment
; 
The symmetry employed for this shelxl refinement is uniquely defined 
by the following loop, which should always be used as a source of 
symmetry information in preference to the above space-group names. 
They are only intended as comments. 
;
_shelx_estimated_absorpt_t_min 0.974
_shelx_estimated_absorpt_t_max 0.982
_shelxl_version_number 2013-2

loop_
_space_group_symop_operation_xyz
'x, y, z'
'-x, y+1/2, -z'

loop_
_atom_site_label
_atom_site_type_symbol
_atom_site_fract_x
_atom_site_fract_y
_atom_site_fract_z
_atom_site_U_iso_or_equiv
_atom_site_adp_type
_atom_site_occupancy
_atom_site_site_symmetry_order
_atom_site_calc_flag
_atom_site_refinement_flags_posn
_atom_site_refinement_flags_adp
_atom_site_refinement_flags_occupancy
_atom_site_disorder_assembly
_atom_site_disorder_group
P1 P 0.30509(4) 0.72170(3) 0.22927(3) 0.01671(10) Uani 1 1 d . . . . .
O1 O 0.32816(11) 0.78977(7) 0.16237(9) 0.0160(2) Uani 1 1 d . . . . .
O2 O 0.37982(11) 0.64951(7) 0.21133(10) 0.0170(3) Uani 1 1 d . . . . .
O3 O 0.34341(12) 0.74759(8) 0.33678(10) 0.0231(3) Uani 1 1 d . . . . .
O4 O 0.17296(12) 0.69686(8) 0.17604(10) 0.0228(3) Uani 1 1 d . . . . .
H4 H 0.143(2) 0.6704(14) 0.2171(19) 0.034 Uiso 1 1 d . U . . .
O5 O 0.07356(16) 0.62208(10) 0.28295(14) 0.0368(4) Uani 1 1 d D . . . .
H5 H 0.069(3) 0.6483(17) 0.341(2) 0.055 Uiso 1 1 d . U . . .
O6 O 0.07145(14) 0.69543(10) 0.45667(12) 0.0317(4) Uani 1 1 d . . . . .
H6 H 0.108(3) 0.7362(17) 0.452(2) 0.047 Uiso 1 1 d . U . . .
O7 O 0.19361(15) 0.81606(9) 0.42422(13) 0.0341(4) Uani 1 1 d . . . . .
H7 H 0.244(3) 0.7921(17) 0.399(2) 0.051 Uiso 1 1 d . U . . .
C1 C 0.52631(15) 0.72482(11) 0.08991(13) 0.0165(3) Uani 1 1 d . . . . .
C2 C 0.39726(16) 0.74799(10) 0.02695(13) 0.0156(3) Uani 1 1 d . . . . .
C3 C 0.30852(16) 0.78235(10) 0.05696(13) 0.0146(3) Uani 1 1 d . . . . .
C4 C 0.20354(16) 0.81342(10) -0.01545(14) 0.0161(3) Uani 1 1 d . . . . .
C5 C 0.18714(17) 0.80339(11) -0.11966(14) 0.0195(4) Uani 1 1 d . . . . .
H5A H 0.1174 0.8249 -0.1703 0.023 Uiso 1 1 calc R U . . .
C6 C 0.26938(18) 0.76305(12) -0.15159(14) 0.0214(4) Uani 1 1 d . . . . .
H6A H 0.2538 0.7543 -0.2228 0.026 Uiso 1 1 calc R U . . .
C7 C 0.37483(17) 0.73570(10) -0.07751(14) 0.0183(4) Uani 1 1 d . . . . .
C8 C 0.47783(19) 0.69126(12) -0.09254(15) 0.0235(4) Uani 1 1 d . . . . .
H8A H 0.5294 0.7248 -0.1176 0.028 Uiso 1 1 calc R U . . .
H8B H 0.4472 0.6482 -0.1414 0.028 Uiso 1 1 calc R U . . .
C9 C 0.54730(18) 0.66201(11) 0.01790(15) 0.0220(4) Uani 1 1 d . . . . .
H9A H 0.6348 0.6562 0.0297 0.026 Uiso 1 1 calc R U . . .
H9B H 0.5148 0.6120 0.0299 0.026 Uiso 1 1 calc R U . . .
C10 C 0.56759(16) 0.69619(10) 0.20043(13) 0.0156(3) Uani 1 1 d . . . . .
C11 C 0.50709(16) 0.65450(10) 0.25315(13) 0.0160(3) Uani 1 1 d . . . . .
C12 C 0.57094(17) 0.61711(10) 0.34628(14) 0.0170(3) Uani 1 1 d . . . . .
C13 C 0.69627(17) 0.62933(11) 0.38866(14) 0.0206(4) Uani 1 1 d . . . . .
H13 H 0.7416 0.6039 0.4509 0.025 Uiso 1 1 calc R U . . .
C14 C 0.75674(17) 0.67757(11) 0.34263(15) 0.0222(4) Uani 1 1 d . . . . .
H14 H 0.8410 0.6874 0.3749 0.027 Uiso 1 1 calc R U . . .
C15 C 0.69158(16) 0.71088(11) 0.24889(14) 0.0189(4) Uani 1 1 d . . . . .
C16 C 0.73595(17) 0.76449(12) 0.18419(16) 0.0240(4) Uani 1 1 d . . . . .
H16A H 0.7885 0.7374 0.1531 0.029 Uiso 1 1 calc R U . . .
H16B H 0.7813 0.8081 0.2257 0.029 Uiso 1 1 calc R U . . .
C17 C 0.61732(17) 0.79165(11) 0.10063(15) 0.0205(4) Uani 1 1 d . . . . .
H17A H 0.6297 0.8010 0.0345 0.025 Uiso 1 1 calc R U . . .
H17B H 0.5876 0.8394 0.1222 0.025 Uiso 1 1 calc R U . . .
C18 C 0.11710(16) 0.86169(10) 0.01635(13) 0.0164(3) Uani 1 1 d . . . . .
C19 C 0.15648(17) 0.93457(11) 0.06085(14) 0.0192(4) Uani 1 1 d . . . . .
C20 C 0.07558(19) 0.97967(11) 0.08822(15) 0.0221(4) Uani 1 1 d . . . . .
H20 H 0.1021 1.0281 0.1191 0.027 Uiso 1 1 calc R U . . .
C21 C -0.04306(18) 0.95673(11) 0.07219(15) 0.0219(4) Uani 1 1 d . . . . .
C22 C -0.08064(18) 0.88566(12) 0.02688(15) 0.0225(4) Uani 1 1 d . . . . .
H22 H -0.1614 0.8693 0.0148 0.027 Uiso 1 1 calc R U . . .
C23 C -0.00205(17) 0.83736(11) -0.00150(14) 0.0186(4) Uani 1 1 d . . . . .
C24 C 0.28288(19) 0.96361(11) 0.07320(17) 0.0257(4) Uani 1 1 d . . . . .
H24 H 0.3399 0.9193 0.0957 0.031 Uiso 1 1 calc R U . . .
C25 C 0.3306(2) 1.02743(12) 0.15340(18) 0.0302(5) Uani 1 1 d . . . . .
H25A H 0.3244 1.0111 0.2191 0.045 Uiso 1 1 calc R U . . .
H25B H 0.2824 1.0739 0.1293 0.045 Uiso 1 1 calc R U . . .
H25C H 0.4156 1.0380 0.1631 0.045 Uiso 1 1 calc R U . . .
C26 C 0.2853(3) 0.99072(15) -0.0314(2) 0.0403(6) Uani 1 1 d . . . . .
H26A H 0.2355 1.0369 -0.0529 0.060 Uiso 1 1 calc R U . . .
H26B H 0.2531 0.9503 -0.0828 0.060 Uiso 1 1 calc R U . . .
H26C H 0.3690 1.0023 -0.0252 0.060 Uiso 1 1 calc R U . . .
C27 C -0.1259(2) 1.01213(12) 0.10243(17) 0.0276(4) Uani 1 1 d . . . . .
H27 H -0.0743 1.0382 0.1673 0.033 Uiso 1 1 calc R U . . .
C28 C -0.2294(3) 0.97562(15) 0.1248(2) 0.0460(7) Uani 1 1 d . . . . .
H28A H -0.1983 0.9350 0.1761 0.069 Uiso 1 1 calc R U . . .
H28B H -0.2866 0.9537 0.0612 0.069 Uiso 1 1 calc R U . . .
H28C H -0.2707 1.0144 0.1516 0.069 Uiso 1 1 calc R U . . .
C29 C -0.1729(3) 1.07463(15) 0.0209(2) 0.0492(7) Uani 1 1 d . . . . .
H29A H -0.2143 1.1142 0.0465 0.074 Uiso 1 1 calc R U . . .
H29B H -0.2299 1.0522 -0.0424 0.074 Uiso 1 1 calc R U . . .
H29C H -0.1047 1.0976 0.0064 0.074 Uiso 1 1 calc R U . . .
C30 C -0.04681(17) 0.76057(12) -0.05280(15) 0.0230(4) Uani 1 1 d . . . . .
H30 H 0.0258 0.7308 -0.0525 0.028 Uiso 1 1 calc R U . . .
C31 C -0.11170(19) 0.71311(13) 0.00515(17) 0.0289(5) Uani 1 1 d . . . . .
H31A H -0.1901 0.7367 -0.0033 0.043 Uiso 1 1 calc R U . . .
H31B H -0.0619 0.7114 0.0786 0.043 Uiso 1 1 calc R U . . .
H31C H -0.1246 0.6609 -0.0227 0.043 Uiso 1 1 calc R U . . .
C32 C -0.1297(2) 0.77047(15) -0.16570(18) 0.0360(5) Uani 1 1 d . . . . .
H32A H -0.0871 0.7998 -0.2028 0.054 Uiso 1 1 calc R U . . .
H32B H -0.2034 0.7979 -0.1685 0.054 Uiso 1 1 calc R U . . .
H32C H -0.1515 0.7200 -0.1979 0.054 Uiso 1 1 calc R U . . .
C33 C 0.51329(16) 0.56090(11) 0.39667(14) 0.0178(3) Uani 1 1 d . . . . .
C34 C 0.49184(17) 0.57933(11) 0.48729(14) 0.0183(4) Uani 1 1 d . . . . .
C35 C 0.45001(18) 0.52197(11) 0.53711(15) 0.0218(4) Uani 1 1 d . . . . .
H35 H 0.4347 0.5345 0.5982 0.026 Uiso 1 1 calc R U . . .
C36 C 0.43020(18) 0.44746(12) 0.50037(15) 0.0235(4) Uani 1 1 d . . . . .
C37 C 0.45173(19) 0.43054(12) 0.41008(16) 0.0250(4) Uani 1 1 d . . . . .
H37 H 0.4378 0.3798 0.3838 0.030 Uiso 1 1 calc R U . . .
C38 C 0.49275(18) 0.48498(11) 0.35687(14) 0.0209(4) Uani 1 1 d . . . . .
C39 C 0.51495(18) 0.66000(11) 0.53262(14) 0.0208(4) Uani 1 1 d . . . . .
H39 H 0.5186 0.6954 0.4770 0.025 Uiso 1 1 calc R U . . .
C40 C 0.4131(2) 0.68833(13) 0.56853(16) 0.0292(5) Uani 1 1 d . . . . .
H40A H 0.4179 0.6616 0.6321 0.044 Uiso 1 1 calc R U . . .
H40B H 0.3345 0.6779 0.5149 0.044 Uiso 1 1 calc R U . . .
H40C H 0.4219 0.7436 0.5816 0.044 Uiso 1 1 calc R U . . .
C41 C 0.6373(2) 0.66531(13) 0.62210(17) 0.0315(5) Uani 1 1 d . . . . .
H41A H 0.7026 0.6492 0.5980 0.047 Uiso 1 1 calc R U . . .
H41B H 0.6360 0.6318 0.6785 0.047 Uiso 1 1 calc R U . . .
H41C H 0.6513 0.7183 0.6468 0.047 Uiso 1 1 calc R U . . .
C42 C 0.3862(2) 0.38343(13) 0.55408(17) 0.0295(5) Uani 1 1 d . . . . .
H42 H 0.4316 0.3361 0.5490 0.035 Uiso 1 1 calc R U . . .
C43 C 0.2530(3) 0.36685(19) 0.4982(2) 0.0555(8) Uani 1 1 d . . . . .
H43A H 0.2386 0.3572 0.4251 0.083 Uiso 1 1 calc R U . . .
H43B H 0.2048 0.4110 0.5046 0.083 Uiso 1 1 calc R U . . .
H43C H 0.2294 0.3216 0.5286 0.083 Uiso 1 1 calc R U . . .
C44 C 0.4130(3) 0.39792(17) 0.6675(2) 0.0517(8) Uani 1 1 d . . . . .
H44A H 0.3954 0.3515 0.6996 0.078 Uiso 1 1 calc R U . . .
H44B H 0.3622 0.4401 0.6757 0.078 Uiso 1 1 calc R U . . .
H44C H 0.4986 0.4115 0.7007 0.078 Uiso 1 1 calc R U . . .
C45 C 0.5254(2) 0.46129(12) 0.26405(16) 0.0286(5) Uani 1 1 d . . . . .
H45 H 0.5233 0.5084 0.2223 0.034 Uiso 1 1 calc R U . . .
C46 C 0.4366(3) 0.40330(15) 0.19397(19) 0.0413(6) Uani 1 1 d . . . . .
H46A H 0.3541 0.4242 0.1719 0.062 Uiso 1 1 calc R U . . .
H46B H 0.4399 0.3554 0.2319 0.062 Uiso 1 1 calc R U . . .
H46C H 0.4588 0.3932 0.1333 0.062 Uiso 1 1 calc R U . . .
C47 C 0.6547(2) 0.42972(15) 0.2998(2) 0.0397(6) Uani 1 1 d . . . . .
H47A H 0.6616 0.3865 0.3467 0.060 Uiso 1 1 calc R U . . .
H47B H 0.7118 0.4701 0.3357 0.060 Uiso 1 1 calc R U . . .
H47C H 0.6736 0.4123 0.2398 0.060 Uiso 1 1 calc R U . . .
C48 C -0.0156(3) 0.5044(2) 0.3157(3) 0.0403(9) Uani 0.839(4) 1 d D . P A 1
H48A H -0.0337 0.5293 0.3720 0.061 Uiso 0.839(4) 1 calc R U P A 1
H48B H -0.0027 0.4495 0.3301 0.061 Uiso 0.839(4) 1 calc R U P A 1
H48C H -0.0838 0.5117 0.2509 0.061 Uiso 0.839(4) 1 calc R U P A 1
C49 C 0.0974(3) 0.53930(15) 0.3064(2) 0.0305(6) Uani 0.839(4) 1 d D . P A 1
H49 H 0.1667 0.5331 0.3729 0.037 Uiso 0.839(4) 1 calc R U P A 1
C50 C 0.1304(4) 0.50584(19) 0.2202(3) 0.0481(9) Uani 0.839(4) 1 d D . P A 1
H50A H 0.0635 0.5137 0.1547 0.072 Uiso 0.839(4) 1 calc R U P A 1
H50B H 0.1458 0.4508 0.2320 0.072 Uiso 0.839(4) 1 calc R U P A 1
H50C H 0.2036 0.5311 0.2174 0.072 Uiso 0.839(4) 1 calc R U P A 1
C48' C -0.0508(18) 0.5156(11) 0.2873(16) 0.0403(9) Uani 0.161(4) 1 d D . P A 2
H48D H -0.0086 0.5058 0.3609 0.061 Uiso 0.161(4) 1 calc R U P A 2
H48E H -0.0861 0.4678 0.2526 0.061 Uiso 0.161(4) 1 calc R U P A 2
H48F H -0.1153 0.5533 0.2786 0.061 Uiso 0.161(4) 1 calc R U P A 2
C49' C 0.0402(11) 0.5472(6) 0.2396(11) 0.0305(6) Uani 0.161(4) 1 d D . P A 2
H49' H 0.0032 0.5496 0.1627 0.037 Uiso 0.161(4) 1 calc R U P A 2
C50' C 0.1658(16) 0.5055(8) 0.2747(16) 0.0481(9) Uani 0.161(4) 1 d D . P A 2
H50D H 0.2170 0.5287 0.2400 0.072 Uiso 0.161(4) 1 calc R U P A 2
H50E H 0.1537 0.4511 0.2566 0.072 Uiso 0.161(4) 1 calc R U P A 2
H50F H 0.2055 0.5108 0.3496 0.072 Uiso 0.161(4) 1 calc R U P A 2
C51 C 0.1058(5) 0.6007(2) 0.5862(3) 0.0856(14) Uani 1 1 d . . . . .
H51A H 0.1642 0.5765 0.5599 0.128 Uiso 1 1 calc R U . . .
H51B H 0.0252 0.5787 0.5512 0.128 Uiso 1 1 calc R U . . .
H51C H 0.1303 0.5916 0.6605 0.128 Uiso 1 1 calc R U . . .
C52 C 0.1021(2) 0.68463(16) 0.56625(17) 0.0366(5) Uani 1 1 d . . . . .
H52 H 0.1848 0.7063 0.6025 0.044 Uiso 1 1 calc R U . . .
C53 C 0.0127(2) 0.7268(2) 0.6031(2) 0.0628(9) Uani 1 1 d . . . . .
H53A H -0.0694 0.7079 0.5656 0.094 Uiso 1 1 calc R U . . .
H53B H 0.0166 0.7818 0.5903 0.094 Uiso 1 1 calc R U . . .
H53C H 0.0329 0.7179 0.6771 0.094 Uiso 1 1 calc R U . . .
C54 C 0.0297(3) 0.9023(2) 0.3977(3) 0.0649(9) Uani 1 1 d . . . . .
H54A H 0.0613 0.9178 0.4703 0.097 Uiso 1 1 calc R U . . .
H54B H -0.0239 0.8580 0.3896 0.097 Uiso 1 1 calc R U . . .
H54C H -0.0158 0.9449 0.3556 0.097 Uiso 1 1 calc R U . . .
C55 C 0.1350(2) 0.88091(14) 0.36298(19) 0.0354(5) Uani 1 1 d . . . . .
H55 H 0.1026 0.8658 0.2886 0.043 Uiso 1 1 calc R U . . .
C56 C 0.2231(3) 0.94522(17) 0.3775(2) 0.0532(7) Uani 1 1 d . . . . .
H56A H 0.2862 0.9302 0.3502 0.080 Uiso 1 1 calc R U . . .
H56B H 0.2604 0.9569 0.4511 0.080 Uiso 1 1 calc R U . . .
H56C H 0.1806 0.9906 0.3406 0.080 Uiso 1 1 calc R U . . .

loop_
_atom_site_aniso_label
_atom_site_aniso_U_11
_atom_site_aniso_U_22
_atom_site_aniso_U_33
_atom_site_aniso_U_23
_atom_site_aniso_U_13
_atom_site_aniso_U_12
P1 0.0154(2) 0.0205(2) 0.0151(2) 0.00223(18) 0.00643(16) 0.00153(18)
O1 0.0187(6) 0.0167(6) 0.0130(6) -0.0002(5) 0.0063(5) 0.0015(5)
O2 0.0159(6) 0.0167(7) 0.0191(6) 0.0017(5) 0.0070(5) -0.0007(5)
O3 0.0241(7) 0.0295(8) 0.0155(6) 0.0014(5) 0.0068(5) 0.0053(6)
O4 0.0170(6) 0.0304(8) 0.0216(7) 0.0050(6) 0.0075(5) -0.0004(6)
O5 0.0497(11) 0.0327(9) 0.0399(10) -0.0082(7) 0.0306(9) -0.0118(8)
O6 0.0297(8) 0.0429(10) 0.0233(7) -0.0025(7) 0.0104(6) -0.0048(7)
O7 0.0366(9) 0.0334(9) 0.0376(9) 0.0016(7) 0.0195(8) 0.0053(7)
C1 0.0162(7) 0.0161(8) 0.0192(8) 0.0010(7) 0.0088(6) 0.0013(7)
C2 0.0183(8) 0.0126(8) 0.0173(8) 0.0007(6) 0.0078(6) -0.0028(6)
C3 0.0172(8) 0.0131(8) 0.0148(7) -0.0002(6) 0.0071(6) -0.0026(6)
C4 0.0170(8) 0.0147(8) 0.0171(8) 0.0004(6) 0.0066(6) -0.0029(7)
C5 0.0194(9) 0.0215(10) 0.0164(8) 0.0017(7) 0.0046(7) -0.0007(7)
C6 0.0257(9) 0.0253(10) 0.0140(8) -0.0013(7) 0.0080(7) -0.0030(8)
C7 0.0222(9) 0.0179(9) 0.0178(8) -0.0013(7) 0.0107(7) -0.0029(7)
C8 0.0282(10) 0.0255(10) 0.0207(9) -0.0030(8) 0.0136(8) 0.0032(8)
C9 0.0229(9) 0.0210(10) 0.0252(9) -0.0021(7) 0.0120(8) 0.0031(8)
C10 0.0166(8) 0.0134(8) 0.0177(8) -0.0004(6) 0.0072(6) 0.0011(6)
C11 0.0144(8) 0.0153(8) 0.0184(8) -0.0021(6) 0.0060(6) 0.0004(6)
C12 0.0189(8) 0.0144(9) 0.0182(8) 0.0008(6) 0.0070(7) 0.0012(7)
C13 0.0191(9) 0.0224(10) 0.0186(9) 0.0027(7) 0.0043(7) 0.0016(7)
C14 0.0165(8) 0.0248(10) 0.0240(9) 0.0010(8) 0.0056(7) 0.0003(8)
C15 0.0166(8) 0.0190(10) 0.0227(8) 0.0008(7) 0.0091(7) -0.0003(7)
C16 0.0177(9) 0.0292(11) 0.0259(10) 0.0033(8) 0.0085(7) -0.0023(8)
C17 0.0211(9) 0.0197(9) 0.0232(9) 0.0030(7) 0.0108(7) -0.0012(7)
C18 0.0183(8) 0.0155(9) 0.0148(8) 0.0018(6) 0.0052(6) 0.0023(7)
C19 0.0202(8) 0.0175(9) 0.0185(8) 0.0030(7) 0.0049(7) 0.0002(7)
C20 0.0276(10) 0.0150(9) 0.0233(9) 0.0005(7) 0.0084(8) 0.0018(8)
C21 0.0252(10) 0.0199(9) 0.0226(9) 0.0028(7) 0.0109(8) 0.0044(8)
C22 0.0179(9) 0.0242(10) 0.0249(10) 0.0006(8) 0.0068(7) 0.0024(7)
C23 0.0183(8) 0.0187(9) 0.0181(8) 0.0002(7) 0.0053(7) 0.0011(7)
C24 0.0237(10) 0.0174(10) 0.0350(11) -0.0030(8) 0.0091(8) -0.0024(8)
C25 0.0283(11) 0.0220(11) 0.0345(12) -0.0023(9) 0.0035(9) -0.0032(8)
C26 0.0531(16) 0.0313(13) 0.0464(15) -0.0085(11) 0.0298(13) -0.0186(12)
C27 0.0312(11) 0.0230(11) 0.0322(11) -0.0022(8) 0.0157(9) 0.0030(9)
C28 0.0577(17) 0.0300(13) 0.0686(19) -0.0004(12) 0.0448(16) 0.0035(12)
C29 0.0590(18) 0.0379(15) 0.0614(18) 0.0161(13) 0.0346(15) 0.0252(13)
C30 0.0173(8) 0.0239(10) 0.0276(10) -0.0077(8) 0.0074(7) -0.0029(8)
C31 0.0237(10) 0.0249(11) 0.0404(12) -0.0064(9) 0.0140(9) -0.0058(9)
C32 0.0256(11) 0.0472(15) 0.0316(12) -0.0135(10) 0.0054(9) -0.0052(10)
C33 0.0162(8) 0.0185(9) 0.0175(8) 0.0029(7) 0.0041(6) 0.0012(7)
C34 0.0174(8) 0.0185(9) 0.0171(8) 0.0017(7) 0.0035(7) 0.0006(7)
C35 0.0234(9) 0.0246(10) 0.0181(9) 0.0030(7) 0.0082(7) 0.0011(8)
C36 0.0243(10) 0.0218(10) 0.0237(9) 0.0046(8) 0.0077(8) -0.0011(8)
C37 0.0297(10) 0.0187(10) 0.0261(10) 0.0008(8) 0.0090(8) 0.0002(8)
C38 0.0239(9) 0.0180(9) 0.0200(9) 0.0016(7) 0.0068(7) -0.0001(8)
C39 0.0248(9) 0.0192(9) 0.0173(8) 0.0013(7) 0.0060(7) -0.0001(8)
C40 0.0377(12) 0.0266(11) 0.0256(10) -0.0007(9) 0.0141(9) 0.0046(9)
C41 0.0349(12) 0.0264(11) 0.0255(10) -0.0019(9) 0.0009(9) -0.0031(9)
C42 0.0360(12) 0.0236(11) 0.0310(11) 0.0049(8) 0.0145(9) -0.0037(9)
C43 0.0466(16) 0.0619(19) 0.0502(17) 0.0230(14) 0.0071(13) -0.0245(14)
C44 0.076(2) 0.0457(16) 0.0330(13) 0.0106(11) 0.0190(14) -0.0248(15)
C45 0.0447(13) 0.0207(10) 0.0236(10) -0.0006(8) 0.0160(9) -0.0011(9)
C46 0.0554(16) 0.0367(14) 0.0319(13) -0.0137(10) 0.0153(12) -0.0056(12)
C47 0.0457(14) 0.0413(15) 0.0411(14) -0.0089(11) 0.0265(12) 0.0002(12)
C48 0.044(2) 0.0407(18) 0.039(2) 0.0002(14) 0.0178(16) -0.0138(16)
C49 0.0367(15) 0.0284(14) 0.0275(13) 0.0015(10) 0.0126(11) -0.0077(11)
C50 0.067(3) 0.0340(16) 0.054(2) 0.0014(17) 0.035(2) 0.0024(16)
C48' 0.044(2) 0.0407(18) 0.039(2) 0.0002(14) 0.0178(16) -0.0138(16)
C49' 0.0367(15) 0.0284(14) 0.0275(13) 0.0015(10) 0.0126(11) -0.0077(11)
C50' 0.067(3) 0.0340(16) 0.054(2) 0.0014(17) 0.035(2) 0.0024(16)
C51 0.153(4) 0.063(2) 0.0400(18) 0.0108(16) 0.033(2) -0.012(2)
C52 0.0304(12) 0.0564(16) 0.0230(10) -0.0042(10) 0.0092(9) -0.0051(11)
C53 0.0316(13) 0.124(3) 0.0325(13) -0.0207(17) 0.0108(10) 0.0005(17)
C54 0.0489(18) 0.060(2) 0.091(3) 0.0013(18) 0.0311(18) 0.0183(16)
C55 0.0349(12) 0.0369(14) 0.0309(12) -0.0010(10) 0.0071(10) 0.0074(10)
C56 0.0511(17) 0.0486(17) 0.0528(17) 0.0128(14) 0.0096(14) -0.0050(14)

loop_
_atom_type_symbol
_atom_type_description
_atom_type_scat_dispersion_real
_atom_type_scat_dispersion_imag
_atom_type_scat_source
C C 0.0033 0.0016 'International Tables Vol C Tables 4.2.6.8 and 6.1.1.4'
H H 0.0000 0.0000 'International Tables Vol C Tables 4.2.6.8 and 6.1.1.4'
O O 0.0106 0.0060 'International Tables Vol C Tables 4.2.6.8 and 6.1.1.4'
P P 0.1023 0.0942 'International Tables Vol C Tables 4.2.6.8 and 6.1.1.4'

loop_
_geom_angle_atom_site_label_1
_geom_angle_atom_site_label_2
_geom_angle_atom_site_label_3
_geom_angle
O3 P1 O4 118.29(8)
O3 P1 O1 107.88(8)
O4 P1 O1 106.49(7)
O3 P1 O2 114.12(8)
O4 P1 O2 102.89(8)
O1 P1 O2 106.35(6)
C3 O1 P1 122.63(11)
C11 O2 P1 116.77(11)
P1 O4 H4 113.4(16)
C49' O5 H5 135.2(19)
C49 O5 H5 110.3(18)
C52 O6 H6 104(2)
C55 O7 H7 112.7(18)
C2 C1 C10 124.64(14)
C2 C1 C17 111.89(15)
C10 C1 C17 100.62(14)
C2 C1 C9 99.87(14)
C10 C1 C9 110.29(15)
C17 C1 C9 109.25(14)
C3 C2 C7 119.26(16)
C3 C2 C1 130.55(16)
C7 C2 C1 110.02(15)
C2 C3 C4 121.42(16)
C2 C3 O1 119.01(15)
C4 C3 O1 119.47(15)
C5 C4 C3 117.28(16)
C5 C4 C18 120.70(16)
C3 C4 C18 121.79(16)
C6 C5 C4 122.19(17)
C6 C5 H5A 118.9
C4 C5 H5A 118.9
C7 C6 C5 118.80(17)
C7 C6 H6A 120.6
C5 C6 H6A 120.6
C6 C7 C2 120.58(17)
C6 C7 C8 128.78(17)
C2 C7 C8 110.64(16)
C7 C8 C9 101.80(14)
C7 C8 H8A 111.4
C9 C8 H8A 111.4
C7 C8 H8B 111.4
C9 C8 H8B 111.4
H8A C8 H8B 109.3
C8 C9 C1 104.65(15)
C8 C9 H9A 110.8
C1 C9 H9A 110.8
C8 C9 H9B 110.8
C1 C9 H9B 110.8
H9A C9 H9B 108.9
C11 C10 C15 118.97(16)
C11 C10 C1 131.24(16)
C15 C10 C1 109.51(15)
C10 C11 C12 121.13(16)
C10 C11 O2 118.96(15)
C12 C11 O2 119.92(15)
C13 C12 C11 117.38(17)
C13 C12 C33 119.22(16)
C11 C12 C33 123.21(16)
C14 C13 C12 122.23(17)
C14 C13 H13 118.9
C12 C13 H13 118.9
C15 C14 C13 118.62(17)
C15 C14 H14 120.7
C13 C14 H14 120.7
C14 C15 C10 120.98(17)
C14 C15 C16 128.59(17)
C10 C15 C16 110.42(16)
C15 C16 C17 102.97(15)
C15 C16 H16A 111.2
C17 C16 H16A 111.2
C15 C16 H16B 111.2
C17 C16 H16B 111.2
H16A C16 H16B 109.1
C16 C17 C1 104.69(15)
C16 C17 H17A 110.8
C1 C17 H17A 110.8
C16 C17 H17B 110.8
C1 C17 H17B 110.8
H17A C17 H17B 108.9
C23 C18 C19 120.15(17)
C23 C18 C4 121.20(16)
C19 C18 C4 118.59(16)
C20 C19 C18 118.44(17)
C20 C19 C24 121.21(17)
C18 C19 C24 120.29(17)
C19 C20 C21 122.66(18)
C19 C20 H20 118.7
C21 C20 H20 118.7
C22 C21 C20 118.07(18)
C22 C21 C27 123.63(18)
C20 C21 C27 118.28(18)
C21 C22 C23 121.62(18)
C21 C22 H22 119.2
C23 C22 H22 119.2
C18 C23 C22 119.04(17)
C18 C23 C30 120.67(16)
C22 C23 C30 120.28(17)
C19 C24 C26 109.75(18)
C19 C24 C25 114.72(18)
C26 C24 C25 109.65(18)
C19 C24 H24 107.5
C26 C24 H24 107.5
C25 C24 H24 107.5
C24 C25 H25A 109.5
C24 C25 H25B 109.5
H25A C25 H25B 109.5
C24 C25 H25C 109.5
H25A C25 H25C 109.5
H25B C25 H25C 109.5
C24 C26 H26A 109.5
C24 C26 H26B 109.5
H26A C26 H26B 109.5
C24 C26 H26C 109.5
H26A C26 H26C 109.5
H26B C26 H26C 109.5
C28 C27 C29 110.2(2)
C28 C27 C21 115.43(18)
C29 C27 C21 110.44(18)
C28 C27 H27 106.8
C29 C27 H27 106.8
C21 C27 H27 106.8
C27 C28 H28A 109.5
C27 C28 H28B 109.5
H28A C28 H28B 109.5
C27 C28 H28C 109.5
H28A C28 H28C 109.5
H28B C28 H28C 109.5
C27 C29 H29A 109.5
C27 C29 H29B 109.5
H29A C29 H29B 109.5
C27 C29 H29C 109.5
H29A C29 H29C 109.5
H29B C29 H29C 109.5
C23 C30 C31 112.73(16)
C23 C30 C32 111.64(18)
C31 C30 C32 109.80(17)
C23 C30 H30 107.5
C31 C30 H30 107.5
C32 C30 H30 107.5
C30 C31 H31A 109.5
C30 C31 H31B 109.5
H31A C31 H31B 109.5
C30 C31 H31C 109.5
H31A C31 H31C 109.5
H31B C31 H31C 109.5
C30 C32 H32A 109.5
C30 C32 H32B 109.5
H32A C32 H32B 109.5
C30 C32 H32C 109.5
H32A C32 H32C 109.5
H32B C32 H32C 109.5
C34 C33 C38 120.06(17)
C34 C33 C12 121.37(17)
C38 C33 C12 118.21(16)
C35 C34 C33 118.84(17)
C35 C34 C39 119.98(17)
C33 C34 C39 121.18(17)
C36 C35 C34 122.21(18)
C36 C35 H35 118.9
C34 C35 H35 118.9
C35 C36 C37 117.94(18)
C35 C36 C42 123.29(18)
C37 C36 C42 118.77(19)
C38 C37 C36 122.58(19)
C38 C37 H37 118.7
C36 C37 H37 118.7
C37 C38 C33 118.36(17)
C37 C38 C45 120.02(18)
C33 C38 C45 121.38(17)
C34 C39 C40 112.58(17)
C34 C39 C41 111.61(16)
C40 C39 C41 109.75(17)
C34 C39 H39 107.6
C40 C39 H39 107.6
C41 C39 H39 107.6
C39 C40 H40A 109.5
C39 C40 H40B 109.5
H40A C40 H40B 109.5
C39 C40 H40C 109.5
H40A C40 H40C 109.5
H40B C40 H40C 109.5
C39 C41 H41A 109.5
C39 C41 H41B 109.5
H41A C41 H41B 109.5
C39 C41 H41C 109.5
H41A C41 H41C 109.5
H41B C41 H41C 109.5
C44 C42 C43 111.4(2)
C44 C42 C36 113.61(19)
C43 C42 C36 110.97(19)
C44 C42 H42 106.8
C43 C42 H42 106.8
C36 C42 H42 106.8
C42 C43 H43A 109.5
C42 C43 H43B 109.5
H43A C43 H43B 109.5
C42 C43 H43C 109.5
H43A C43 H43C 109.5
H43B C43 H43C 109.5
C42 C44 H44A 109.5
C42 C44 H44B 109.5
H44A C44 H44B 109.5
C42 C44 H44C 109.5
H44A C44 H44C 109.5
H44B C44 H44C 109.5
C38 C45 C47 110.03(18)
C38 C45 C46 113.26(19)
C47 C45 C46 110.39(19)
C38 C45 H45 107.6
C47 C45 H45 107.6
C46 C45 H45 107.6
C45 C46 H46A 109.5
C45 C46 H46B 109.5
H46A C46 H46B 109.5
C45 C46 H46C 109.5
H46A C46 H46C 109.5
H46B C46 H46C 109.5
C45 C47 H47A 109.5
C45 C47 H47B 109.5
H47A C47 H47B 109.5
C45 C47 H47C 109.5
H47A C47 H47C 109.5
H47B C47 H47C 109.5
C49 C48 H48A 109.5
C49 C48 H48B 109.5
H48A C48 H48B 109.5
C49 C48 H48C 109.5
H48A C48 H48C 109.5
H48B C48 H48C 109.5
O5 C49 C50 106.7(2)
O5 C49 C48 107.8(2)
C50 C49 C48 113.2(3)
O5 C49 H49 109.7
C50 C49 H49 109.7
C48 C49 H49 109.7
C49 C50 H50A 109.5
C49 C50 H50B 109.5
H50A C50 H50B 109.5
C49 C50 H50C 109.5
H50A C50 H50C 109.5
H50B C50 H50C 109.5
C49' C48' H48D 109.5
C49' C48' H48E 109.5
H48D C48' H48E 109.5
C49' C48' H48F 109.5
H48D C48' H48F 109.5
H48E C48' H48F 109.5
O5 C49' C48' 106.0(9)
O5 C49' C50' 101.7(8)
C48' C49' C50' 115.1(14)
O5 C49' H49' 111.2
C48' C49' H49' 111.2
C50' C49' H49' 111.2
C49' C50' H50D 109.5
C49' C50' H50E 109.5
H50D C50' H50E 109.5
C49' C50' H50F 109.5
H50D C50' H50F 109.5
H50E C50' H50F 109.5
C52 C51 H51A 109.5
C52 C51 H51B 109.5
H51A C51 H51B 109.5
C52 C51 H51C 109.5
H51A C51 H51C 109.5
H51B C51 H51C 109.5
O6 C52 C51 107.7(2)
O6 C52 C53 110.1(2)
C51 C52 C53 113.2(3)
O6 C52 H52 108.6
C51 C52 H52 108.6
C53 C52 H52 108.6
C52 C53 H53A 109.5
C52 C53 H53B 109.5
H53A C53 H53B 109.5
C52 C53 H53C 109.5
H53A C53 H53C 109.5
H53B C53 H53C 109.5
C55 C54 H54A 109.5
C55 C54 H54B 109.5
H54A C54 H54B 109.5
C55 C54 H54C 109.5
H54A C54 H54C 109.5
H54B C54 H54C 109.5
O7 C55 C56 110.2(2)
O7 C55 C54 106.4(2)
C56 C55 C54 112.2(2)
O7 C55 H55 109.4
C56 C55 H55 109.4
C54 C55 H55 109.4
C55 C56 H56A 109.5
C55 C56 H56B 109.5
H56A C56 H56B 109.5
C55 C56 H56C 109.5
H56A C56 H56C 109.5
H56B C56 H56C 109.5

loop_
_geom_bond_atom_site_label_1
_geom_bond_atom_site_label_2
_geom_bond_distance
P1 O3 1.4674(14)
P1 O4 1.5325(14)
P1 O1 1.5875(13)
P1 O2 1.6053(13)
O1 C3 1.401(2)
O2 C11 1.407(2)
O4 H4 0.89(3)
O5 C49' 1.434(10)
O5 C49 1.486(3)
O5 H5 0.94(3)
O6 C52 1.444(3)
O6 H6 0.85(3)
O7 C55 1.437(3)
O7 H7 0.89(3)
C1 C2 1.518(2)
C1 C10 1.519(2)
C1 C17 1.555(3)
C1 C9 1.559(3)
C2 C3 1.389(2)
C2 C7 1.393(2)
C3 C4 1.399(2)
C4 C5 1.398(2)
C4 C18 1.502(3)
C5 C6 1.389(3)
C5 H5A 0.9500
C6 C7 1.389(3)
C6 H6A 0.9500
C7 C8 1.515(3)
C8 C9 1.546(3)
C8 H8A 0.9900
C8 H8B 0.9900
C9 H9A 0.9900
C9 H9B 0.9900
C10 C11 1.391(2)
C10 C15 1.400(2)
C11 C12 1.405(3)
C12 C13 1.400(3)
C12 C33 1.498(3)
C13 C14 1.393(3)
C13 H13 0.9500
C14 C15 1.383(3)
C14 H14 0.9500
C15 C16 1.510(3)
C16 C17 1.543(3)
C16 H16A 0.9900
C16 H16B 0.9900
C17 H17A 0.9900
C17 H17B 0.9900
C18 C23 1.403(3)
C18 C19 1.418(3)
C19 C20 1.387(3)
C19 C24 1.525(3)
C20 C21 1.394(3)
C20 H20 0.9500
C21 C22 1.390(3)
C21 C27 1.532(3)
C22 C23 1.406(3)
C22 H22 0.9500
C23 C30 1.522(3)
C24 C26 1.533(3)
C24 C25 1.534(3)
C24 H24 1.0000
C25 H25A 0.9800
C25 H25B 0.9800
C25 H25C 0.9800
C26 H26A 0.9800
C26 H26B 0.9800
C26 H26C 0.9800
C27 C28 1.501(3)
C27 C29 1.527(3)
C27 H27 1.0000
C28 H28A 0.9800
C28 H28B 0.9800
C28 H28C 0.9800
C29 H29A 0.9800
C29 H29B 0.9800
C29 H29C 0.9800
C30 C31 1.531(3)
C30 C32 1.535(3)
C30 H30 1.0000
C31 H31A 0.9800
C31 H31B 0.9800
C31 H31C 0.9800
C32 H32A 0.9800
C32 H32B 0.9800
C32 H32C 0.9800
C33 C34 1.402(3)
C33 C38 1.423(3)
C34 C35 1.400(3)
C34 C39 1.526(3)
C35 C36 1.386(3)
C35 H35 0.9500
C36 C37 1.392(3)
C36 C42 1.530(3)
C37 C38 1.389(3)
C37 H37 0.9500
C38 C45 1.523(3)
C39 C40 1.533(3)
C39 C41 1.539(3)
C39 H39 1.0000
C40 H40A 0.9800
C40 H40B 0.9800
C40 H40C 0.9800
C41 H41A 0.9800
C41 H41B 0.9800
C41 H41C 0.9800
C42 C44 1.511(3)
C42 C43 1.514(4)
C42 H42 1.0000
C43 H43A 0.9800
C43 H43B 0.9800
C43 H43C 0.9800
C44 H44A 0.9800
C44 H44B 0.9800
C44 H44C 0.9800
C45 C47 1.529(3)
C45 C46 1.533(3)
C45 H45 1.0000
C46 H46A 0.9800
C46 H46B 0.9800
C46 H46C 0.9800
C47 H47A 0.9800
C47 H47B 0.9800
C47 H47C 0.9800
C48 C49 1.510(4)
C48 H48A 0.9800
C48 H48B 0.9800
C48 H48C 0.9800
C49 C50 1.497(4)
C49 H49 1.0000
C50 H50A 0.9800
C50 H50B 0.9800
C50 H50C 0.9800
C48' C49' 1.544(12)
C48' H48D 0.9800
C48' H48E 0.9800
C48' H48F 0.9800
C49' C50' 1.565(12)
C49' H49' 1.0000
C50' H50D 0.9800
C50' H50E 0.9800
C50' H50F 0.9800
C51 C52 1.488(4)
C51 H51A 0.9800
C51 H51B 0.9800
C51 H51C 0.9800
C52 C53 1.513(4)
C52 H52 1.0000
C53 H53A 0.9800
C53 H53B 0.9800
C53 H53C 0.9800
C54 C55 1.525(4)
C54 H54A 0.9800
C54 H54B 0.9800
C54 H54C 0.9800
C55 C56 1.494(4)
C55 H55 1.0000
C56 H56A 0.9800
C56 H56B 0.9800
C56 H56C 0.9800

loop_
_geom_hbond_atom_site_label_D
_geom_hbond_atom_site_label_H
_geom_hbond_atom_site_label_A
_geom_hbond_distance_DH
_geom_hbond_distance_HA
_geom_hbond_distance_DA
_geom_hbond_angle_DHA
O7 H7 O3 0.89(3) 1.85(3) 2.740(2) 175(3)
O6 H6 O7 0.85(3) 1.84(3) 2.675(2) 170(3)
O5 H5 O6 0.94(3) 1.79(3) 2.733(2) 176(3)
O4 H4 O5 0.89(3) 1.66(3) 2.546(2) 174(2)

loop_
_geom_torsion_atom_site_label_1
_geom_torsion_atom_site_label_2
_geom_torsion_atom_site_label_3
_geom_torsion_atom_site_label_4
_geom_torsion
O3 P1 O1 C3 175.81(13)
O4 P1 O1 C3 -56.24(14)
O2 P1 O1 C3 52.99(14)
O3 P1 O2 C11 -49.92(14)
O4 P1 O2 C11 -179.36(12)
O1 P1 O2 C11 68.89(13)
C10 C1 C2 C3 33.6(3)
C17 C1 C2 C3 -87.7(2)
C9 C1 C2 C3 156.85(18)
C10 C1 C2 C7 -151.35(17)
C17 C1 C2 C7 87.38(18)
C9 C1 C2 C7 -28.12(19)
C7 C2 C3 C4 -8.0(3)
C1 C2 C3 C4 166.63(18)
C7 C2 C3 O1 175.63(16)
C1 C2 C3 O1 -9.7(3)
P1 O1 C3 C2 -81.48(18)
P1 O1 C3 C4 102.10(17)
C2 C3 C4 C5 4.7(3)
O1 C3 C4 C5 -178.96(15)
C2 C3 C4 C18 -169.88(16)
O1 C3 C4 C18 6.4(3)
C3 C4 C5 C6 1.3(3)
C18 C4 C5 C6 175.96(17)
C4 C5 C6 C7 -3.9(3)
C5 C6 C7 C2 0.5(3)
C5 C6 C7 C8 -179.43(19)
C3 C2 C7 C6 5.3(3)
C1 C2 C7 C6 -170.35(17)
C3 C2 C7 C8 -174.74(16)
C1 C2 C7 C8 9.6(2)
C6 C7 C8 C9 -166.42(19)
C2 C7 C8 C9 13.7(2)
C7 C8 C9 C1 -30.72(19)
C2 C1 C9 C8 35.59(18)
C10 C1 C9 C8 168.39(15)
C17 C1 C9 C8 -81.90(18)
C2 C1 C10 C11 31.4(3)
C17 C1 C10 C11 157.59(19)
C9 C1 C10 C11 -87.1(2)
C2 C1 C10 C15 -154.93(18)
C17 C1 C10 C15 -28.72(18)
C9 C1 C10 C15 86.54(18)
C15 C10 C11 C12 -10.0(3)
C1 C10 C11 C12 163.16(18)
C15 C10 C11 O2 170.54(15)
C1 C10 C11 O2 -16.3(3)
P1 O2 C11 C10 -79.86(18)
P1 O2 C11 C12 100.70(17)
C10 C11 C12 C13 5.8(3)
O2 C11 C12 C13 -174.75(16)
C10 C11 C12 C33 -169.18(17)
O2 C11 C12 C33 10.2(3)
C11 C12 C13 C14 1.2(3)
C33 C12 C13 C14 176.41(18)
C12 C13 C14 C15 -3.8(3)
C13 C14 C15 C10 -0.5(3)
C13 C14 C15 C16 -179.88(19)
C11 C10 C15 C14 7.3(3)
C1 C10 C15 C14 -167.27(18)
C11 C10 C15 C16 -173.23(17)
C1 C10 C15 C16 12.2(2)
C14 C15 C16 C17 -170.5(2)
C10 C15 C16 C17 10.1(2)
C15 C16 C17 C1 -27.61(19)
C2 C1 C17 C16 168.23(15)
C10 C1 C17 C16 33.92(17)
C9 C1 C17 C16 -82.14(18)
C5 C4 C18 C23 70.0(2)
C3 C4 C18 C23 -115.6(2)
C5 C4 C18 C19 -107.1(2)
C3 C4 C18 C19 67.3(2)
C23 C18 C19 C20 1.6(3)
C4 C18 C19 C20 178.72(17)
C23 C18 C19 C24 -175.56(17)
C4 C18 C19 C24 1.6(2)
C18 C19 C20 C21 -1.1(3)
C24 C19 C20 C21 176.04(18)
C19 C20 C21 C22 0.0(3)
C19 C20 C21 C27 -178.19(18)
C20 C21 C22 C23 0.6(3)
C27 C21 C22 C23 178.68(19)
C19 C18 C23 C22 -1.0(3)
C4 C18 C23 C22 -178.09(17)
C19 C18 C23 C30 177.74(17)
C4 C18 C23 C30 0.7(3)
C21 C22 C23 C18 -0.1(3)
C21 C22 C23 C30 -178.84(18)
C20 C19 C24 C26 -100.8(2)
C18 C19 C24 C26 76.3(2)
C20 C19 C24 C25 23.2(3)
C18 C19 C24 C25 -159.74(17)
C22 C21 C27 C28 25.9(3)
C20 C21 C27 C28 -156.0(2)
C22 C21 C27 C29 -99.9(2)
C20 C21 C27 C29 78.2(3)
C18 C23 C30 C31 131.61(19)
C22 C23 C30 C31 -49.6(2)
C18 C23 C30 C32 -104.2(2)
C22 C23 C30 C32 74.5(2)
C13 C12 C33 C34 76.8(2)
C11 C12 C33 C34 -108.2(2)
C13 C12 C33 C38 -96.3(2)
C11 C12 C33 C38 78.6(2)
C38 C33 C34 C35 -0.1(3)
C12 C33 C34 C35 -173.12(17)
C38 C33 C34 C39 179.05(17)
C12 C33 C34 C39 6.0(3)
C33 C34 C35 C36 0.6(3)
C39 C34 C35 C36 -178.54(18)
C34 C35 C36 C37 -0.8(3)
C34 C35 C36 C42 179.13(19)
C35 C36 C37 C38 0.5(3)
C42 C36 C37 C38 -179.42(19)
C36 C37 C38 C33 0.0(3)
C36 C37 C38 C45 174.48(19)
C34 C33 C38 C37 -0.2(3)
C12 C33 C38 C37 173.06(18)
C34 C33 C38 C45 -174.62(18)
C12 C33 C38 C45 -1.4(3)
C35 C34 C39 C40 -44.3(2)
C33 C34 C39 C40 136.52(18)
C35 C34 C39 C41 79.6(2)
C33 C34 C39 C41 -99.6(2)
C35 C36 C42 C44 -23.0(3)
C37 C36 C42 C44 157.0(2)
C35 C36 C42 C43 103.4(3)
C37 C36 C42 C43 -76.6(3)
C37 C38 C45 C47 -83.1(2)
C33 C38 C45 C47 91.2(2)
C37 C38 C45 C46 40.9(3)
C33 C38 C45 C46 -144.7(2)
C49' O5 C49 C50 53.0(8)
C49' O5 C49 C48 -68.8(8)
C49 O5 C49' C48' 78.6(13)
C49 O5 C49' C50' -42.0(9)
